data_4507971
loop_
_publ_author_name
'Wang, Xiu-Li'
'Luan, Jian'
'Sui, Fang-Fang'
'Lin, Hong-Yan'
'Liu, Guo-Cheng'
'Xu, Chuang'

_publ_section_title
;
 Structural Diversities and Fluorescent and Photocatalytic Properties of a
 Series of CuIICoordination Polymers Constructed from Flexible
 Bis-pyridyl-bis-amide Ligands with Different Spacer Lengths and Different
 Aromatic Carboxylates
;
_journal_issue 8
_journal_name_full 'Crystal Growth &amp; Design'
_journal_page_first 3561
_journal_paper_doi 10.1021/cg400538c
_journal_volume 13
_journal_year 2013
_chemical_formula_sum 'C30 H36 Cu N4 O10'
_chemical_formula_weight 676.17
_chemical_name_systematic
; 
 ? 
;
_space_group_IT_number 2
_symmetry_cell_setting triclinic
_symmetry_space_group_name_Hall '-P 1'
_symmetry_space_group_name_H-M 'P -1'
_atom_sites_solution_hydrogens geom
_atom_sites_solution_primary direct
_atom_sites_solution_secondary difmap
_audit_creation_method SHELXL-97
_cell_angle_alpha 84.4780(10)
_cell_angle_beta 69.575(2)
_cell_angle_gamma 71.5270(10)
_cell_formula_units_Z 2
_cell_length_a 11.0527(9)
_cell_length_b 11.6626(10)
_cell_length_c 13.6265(12)
_cell_measurement_temperature 296(2)
_cell_measurement_theta_max 25.15
_cell_measurement_theta_min 2.13
_cell_volume 1561.0(2)
_computing_cell_refinement 'SMART (Bruker, 2001)'
_computing_data_collection 'SMART (Bruker, 2001)'
_computing_data_reduction 'SAINT+ (Bruker, 1999)'
_computing_molecular_graphics 'PLATON (Spek, 2003)'
_computing_publication_material 'SHELXTL (1998)'
_computing_structure_refinement 'SHELXL-97 (Sheldrick, 2008)'
_computing_structure_solution 'SHELXS-97 (Sheldrick, 2008)'
_diffrn_ambient_temperature 296(2)
_diffrn_measured_fraction_theta_full 0.993
_diffrn_measured_fraction_theta_max 0.993
_diffrn_measurement_device_type 'CCD area detector'
_diffrn_measurement_method 'phi and omega scans'
_diffrn_radiation_monochromator graphite
_diffrn_radiation_source 'fine-focus sealed tube'
_diffrn_radiation_type MoK\a
_diffrn_radiation_wavelength 0.71073
_diffrn_reflns_av_R_equivalents 0.0184
_diffrn_reflns_av_sigmaI/netI 0.0419
_diffrn_reflns_limit_h_max 13
_diffrn_reflns_limit_h_min -12
_diffrn_reflns_limit_k_max 13
_diffrn_reflns_limit_k_min -13
_diffrn_reflns_limit_l_max 16
_diffrn_reflns_limit_l_min -10
_diffrn_reflns_number 8088
_diffrn_reflns_theta_full 25.07
_diffrn_reflns_theta_max 25.07
_diffrn_reflns_theta_min 1.59
_exptl_absorpt_coefficient_mu 0.762
_exptl_absorpt_correction_T_max 0.906
_exptl_absorpt_correction_T_min 0.859
_exptl_absorpt_correction_type empirical
_exptl_absorpt_process_details SADABS
_exptl_crystal_colour BLUE
_exptl_crystal_density_diffrn 1.439
_exptl_crystal_density_method 'not measured'
_exptl_crystal_description BLOCK
_exptl_crystal_F_000 706
_exptl_crystal_size_max 0.20
_exptl_crystal_size_mid 0.18
_exptl_crystal_size_min 0.13
_refine_diff_density_max 1.557
_refine_diff_density_min -0.594
_refine_diff_density_rms 0.077
_refine_ls_extinction_method none
_refine_ls_goodness_of_fit_ref 1.033
_refine_ls_hydrogen_treatment constr
_refine_ls_matrix_type full
_refine_ls_number_parameters 416
_refine_ls_number_reflns 5502
_refine_ls_number_restraints 0
_refine_ls_restrained_S_all 1.033
_refine_ls_R_factor_all 0.0663
_refine_ls_R_factor_gt 0.0510
_refine_ls_shift/su_max 0.001
_refine_ls_shift/su_mean 0.000
_refine_ls_structure_factor_coef Fsqd
_refine_ls_weighting_details 'calc w=1/[\s^2^(Fo^2^)+(0.0810P)^2^+1.8275P] where P=(Fo^2^+2Fc^2^)/3'
_refine_ls_weighting_scheme calc
_refine_ls_wR_factor_gt 0.1386
_refine_ls_wR_factor_ref 0.1503
_reflns_number_gt 4444
_reflns_number_total 5502
_reflns_threshold_expression >2sigma(I)
_cod_data_source_file cg400538c_si_002.cif
_cod_data_source_block 12
_cod_depositor_comments
;
The following automatic conversions were performed:

'_symmetry_cell_setting' value 'Triclinic' changed to 'triclinic'
according to /home/saulius/struct/CIF-dictionaries/cif_core.dic
dictionary named 'cif_core.dic' version 2.4.2 from 2011-04-26.

Automatic conversion script
Id: cif_fix_values 1891 2012-01-12 08:04:46Z andrius 
;
_cod_database_code 4507971

loop_
_symmetry_equiv_pos_as_xyz
'x, y, z'
'-x, -y, -z'

loop_
_atom_site_label
_atom_site_type_symbol
_atom_site_fract_x
_atom_site_fract_y
_atom_site_fract_z
_atom_site_U_iso_or_equiv
_atom_site_adp_type
_atom_site_occupancy
_atom_site_symmetry_multiplicity
_atom_site_calc_flag
_atom_site_refinement_flags
_atom_site_disorder_assembly
_atom_site_disorder_group
Cu1 Cu 0.64436(4) 0.26937(4) 0.71022(4) 0.02795(16) Uani 1 1 d . . .
O1 O 0.4765(3) 0.2556(3) 0.7030(2) 0.0435(7) Uani 1 1 d . . .
N1 N 0.6634(3) 0.3672(3) 0.5777(3) 0.0315(7) Uani 1 1 d . . .
C1 C 0.6569(4) 0.4842(4) 0.5760(4) 0.0395(10) Uani 1 1 d . . .
H1A H 0.6470 0.5209 0.6372 0.047 Uiso 1 1 calc R . .
O1W O 0.5179(3) 0.4319(3) 0.8240(2) 0.0493(8) Uani 1 1 d . . .
H1WA H 0.4548 0.4830 0.8066 0.059 Uiso 1 1 d R . .
H1WB H 0.5419 0.4884 0.8390 0.059 Uiso 1 1 d R . .
N2 N 0.6525(3) 0.1424(3) 0.8225(3) 0.0304(7) Uani 1 1 d . . .
O2 O 0.5490(3) 0.0699(3) 0.6351(3) 0.0690(11) Uani 1 1 d . . .
C2 C 0.6646(4) 0.5518(4) 0.4862(4) 0.0475(11) Uani 1 1 d . . .
H2A H 0.6581 0.6332 0.4873 0.057 Uiso 1 1 calc R . .
O2W O 1.0304(3) -0.1051(2) 0.6041(2) 0.0445(7) Uani 1 1 d . . .
H2WA H 1.0541 -0.1203 0.5392 0.053 Uiso 1 1 d R . .
H2WB H 0.9971 -0.0286 0.6054 0.053 Uiso 1 1 d R . .
N3 N 0.7747(4) 0.1985(3) 0.2849(3) 0.0556(10) Uani 1 1 d . . .
H3B H 0.8028 0.1622 0.3345 0.067 Uiso 1 1 calc R . .
C3 C 0.6822(4) 0.4971(4) 0.3952(4) 0.0484(11) Uani 1 1 d . . .
H3A H 0.6866 0.5415 0.3343 0.058 Uiso 1 1 calc R . .
O3W O -0.3681(5) 0.5269(5) 0.9381(4) 0.1141(17) Uani 1 1 d . . .
H3WA H -0.3630 0.5046 0.9982 0.137 Uiso 1 1 d R . .
H3WB H -0.3543 0.5954 0.9264 0.137 Uiso 1 1 d R . .
O4 O 0.7081(3) -0.2664(3) 0.9100(2) 0.0511(8) Uani 1 1 d . . .
C4 C 0.6932(4) 0.3760(4) 0.3948(3) 0.0408(10) Uani 1 1 d . . .
N4 N 0.8548(4) -0.2349(3) 0.7541(3) 0.0470(9) Uani 1 1 d . . .
H4A H 0.8888 -0.1826 0.7150 0.056 Uiso 1 1 calc R . .
O4W O 0.5490(8) -0.1770(7) 0.6733(7) 0.181(3) Uani 1 1 d . . .
H4WA H 0.6282 -0.2256 0.6471 0.217 Uiso 1 1 d R . .
H4WB H 0.5346 -0.1458 0.7317 0.217 Uiso 1 1 d R . .
O5 O -0.0879(2) 0.1363(2) 0.6114(2) 0.0355(6) Uani 1 1 d . . .
C5 C 0.6805(4) 0.3152(4) 0.4888(3) 0.0368(9) Uani 1 1 d . . .
H5A H 0.6841 0.2344 0.4899 0.044 Uiso 1 1 calc R . .
O6 O -0.1900(2) 0.2936(2) 0.7189(2) 0.0327(6) Uani 1 1 d . . .
C6 C 0.7091(5) 0.3159(4) 0.2962(4) 0.0547(12) Uani 1 1 d . . .
C7 C 0.8019(6) 0.1275(5) 0.1928(5) 0.0707(16) Uani 1 1 d . . .
H7A H 0.7674 0.0591 0.2154 0.085 Uiso 1 1 calc R . .
H7B H 0.7528 0.1770 0.1492 0.085 Uiso 1 1 calc R . .
C8 C 0.9427(7) 0.0835(8) 0.1308(5) 0.103(3) Uani 1 1 d . . .
H8A H 0.9944 0.0243 0.1678 0.124 Uiso 1 1 calc R A 1
H8B H 0.9828 0.1485 0.1077 0.124 Uiso 1 1 calc R A 1
C9 C 0.9296(16) 0.0254(14) 0.0387(9) 0.039(6) Uani 0.40(3) 1 d P . 1
H9A H 0.8882 -0.0385 0.0641 0.047 Uiso 0.40(3) 1 calc PR . 1
H9B H 0.8734 0.0857 0.0056 0.047 Uiso 0.40(3) 1 calc PR . 1
C9' C 1.0007(17) -0.0438(16) 0.0331(15) 0.125(7) Uani 0.60(3) 1 d P . 2
H9'A H 1.0897 -0.1000 0.0251 0.150 Uiso 0.60(3) 1 calc PR . 2
H9'B H 0.9346 -0.0853 0.0405 0.150 Uiso 0.60(3) 1 calc PR . 2
C10 C 0.6190(4) 0.0922(4) 1.0015(3) 0.0408(10) Uani 1 1 d . . .
H10A H 0.5901 0.1180 1.0707 0.049 Uiso 1 1 calc R . .
C11 C 0.6684(4) -0.0298(4) 0.9766(3) 0.0377(9) Uani 1 1 d . . .
H11A H 0.6722 -0.0870 1.0288 0.045 Uiso 1 1 calc R . .
C12 C 0.7122(4) -0.0656(3) 0.8728(3) 0.0318(8) Uani 1 1 d . . .
C13 C 0.7022(4) 0.0236(3) 0.7976(3) 0.0314(8) Uani 1 1 d . . .
H13A H 0.7307 0.0002 0.7278 0.038 Uiso 1 1 calc R . .
O13 O 0.6633(5) 0.3741(4) 0.2306(3) 0.1084(19) Uani 1 1 d . . .
C14 C 0.7599(4) -0.1984(3) 0.8457(3) 0.0367(9) Uani 1 1 d . . .
C15 C 0.9050(6) -0.3604(4) 0.7157(4) 0.0577(13) Uani 1 1 d . . .
H15A H 0.8368 -0.4003 0.7505 0.069 Uiso 1 1 calc R . .
H15B H 0.9856 -0.4028 0.7331 0.069 Uiso 1 1 calc R . .
C16 C 0.9380(5) -0.3673(4) 0.5997(3) 0.0439(10) Uani 1 1 d . . .
H16A H 1.0100 -0.3314 0.5651 0.053 Uiso 1 1 calc R . .
H16B H 0.8589 -0.3202 0.5821 0.053 Uiso 1 1 calc R . .
C17 C 0.9822(4) -0.4960(3) 0.5586(3) 0.0394(9) Uani 1 1 d . . .
H17A H 1.0603 -0.5433 0.5774 0.047 Uiso 1 1 calc R . .
H17B H 0.9096 -0.5313 0.5926 0.047 Uiso 1 1 calc R . .
C18 C 0.4584(4) 0.1635(4) 0.6734(3) 0.0401(10) Uani 1 1 d . . .
C19 C 0.3130(4) 0.1771(3) 0.6834(3) 0.0328(9) Uani 1 1 d . . .
C20 C 0.2954(4) 0.1260(4) 0.6047(3) 0.0365(9) Uani 1 1 d . . .
H20A H 0.3710 0.0818 0.5515 0.044 Uiso 1 1 calc R . .
C21 C 0.1650(4) 0.1395(3) 0.6031(3) 0.0343(9) Uani 1 1 d . . .
H21A H 0.1564 0.1043 0.5485 0.041 Uiso 1 1 calc R . .
C22 C 0.0505(3) 0.2029(3) 0.6797(3) 0.0288(8) Uani 1 1 d . . .
C23 C -0.0840(3) 0.2117(3) 0.6691(3) 0.0276(8) Uani 1 1 d . . .
C24 C 0.0633(4) 0.2555(3) 0.7657(3) 0.0293(8) Uani 1 1 d . . .
C25 C -0.0488(4) 0.3177(4) 0.8510(4) 0.0454(11) Uani 1 1 d . . .
H25A H -0.1359 0.3296 0.8506 0.054 Uiso 1 1 calc R . .
C26 C -0.0327(5) 0.3612(5) 0.9344(4) 0.0573(13) Uani 1 1 d . . .
H26A H -0.1084 0.4007 0.9900 0.069 Uiso 1 1 calc R . .
C27 C 0.0964(5) 0.3462(4) 0.9359(4) 0.0520(12) Uani 1 1 d . . .
H27A H 0.1068 0.3754 0.9927 0.062 Uiso 1 1 calc R . .
C28 C 0.2076(4) 0.2893(4) 0.8552(3) 0.0399(10) Uani 1 1 d . . .
H28A H 0.2931 0.2811 0.8573 0.048 Uiso 1 1 calc R . .
C29 C 0.1969(4) 0.2417(3) 0.7673(3) 0.0308(8) Uani 1 1 d . . .
C30 C 0.6131(4) 0.1746(4) 0.9235(3) 0.0381(9) Uani 1 1 d . . .
H30A H 0.5803 0.2565 0.9411 0.046 Uiso 1 1 calc R . .

loop_
_atom_site_aniso_label
_atom_site_aniso_U_11
_atom_site_aniso_U_22
_atom_site_aniso_U_33
_atom_site_aniso_U_23
_atom_site_aniso_U_13
_atom_site_aniso_U_12
Cu1 0.0199(2) 0.0289(3) 0.0389(3) 0.00283(19) -0.01437(19) -0.00835(17)
O1 0.0308(14) 0.0452(16) 0.068(2) 0.0174(15) -0.0296(15) -0.0200(13)
N1 0.0201(15) 0.0330(17) 0.0425(19) 0.0058(14) -0.0140(14) -0.0071(13)
C1 0.029(2) 0.040(2) 0.049(3) 0.0022(19) -0.0138(19) -0.0104(17)
O1W 0.0439(17) 0.0393(16) 0.059(2) -0.0010(14) -0.0208(15) -0.0001(13)
N2 0.0239(15) 0.0293(16) 0.0402(19) 0.0027(14) -0.0143(14) -0.0078(13)
O2 0.0328(17) 0.076(2) 0.099(3) -0.026(2) -0.0301(18) -0.0011(17)
C2 0.039(2) 0.032(2) 0.063(3) 0.012(2) -0.012(2) -0.0084(18)
O2W 0.0576(18) 0.0318(15) 0.0411(17) -0.0004(12) -0.0181(15) -0.0077(13)
N3 0.063(3) 0.055(2) 0.051(2) -0.0033(19) -0.034(2) -0.003(2)
C3 0.041(2) 0.048(3) 0.049(3) 0.016(2) -0.017(2) -0.005(2)
O3W 0.139(5) 0.107(4) 0.106(4) -0.006(3) -0.027(3) -0.064(3)
O4 0.065(2) 0.0372(16) 0.0475(19) 0.0067(14) -0.0108(16) -0.0217(15)
C4 0.030(2) 0.042(2) 0.044(2) 0.0046(19) -0.0149(19) 0.0004(17)
N4 0.061(2) 0.0298(18) 0.041(2) -0.0007(15) -0.0053(18) -0.0136(17)
O4W 0.170(7) 0.148(6) 0.210(8) 0.001(6) -0.044(6) -0.053(5)
O5 0.0290(14) 0.0370(14) 0.0467(17) -0.0065(12) -0.0199(12) -0.0084(11)
C5 0.0268(19) 0.034(2) 0.048(3) 0.0039(18) -0.0170(18) -0.0038(16)
O6 0.0216(12) 0.0325(14) 0.0476(16) -0.0014(12) -0.0171(12) -0.0064(11)
C6 0.051(3) 0.060(3) 0.044(3) -0.002(2) -0.025(2) 0.007(2)
C7 0.098(5) 0.066(3) 0.067(4) -0.004(3) -0.052(4) -0.023(3)
C8 0.092(5) 0.144(7) 0.068(4) -0.060(4) -0.011(4) -0.028(5)
C9 0.040(9) 0.048(9) 0.028(7) -0.011(6) -0.007(6) -0.014(7)
C9' 0.066(11) 0.099(11) 0.193(18) 0.090(11) -0.042(11) -0.030(9)
C10 0.043(2) 0.046(2) 0.031(2) -0.0076(18) -0.0093(18) -0.0104(19)
C11 0.037(2) 0.043(2) 0.035(2) 0.0049(18) -0.0160(18) -0.0121(18)
C12 0.0256(18) 0.033(2) 0.038(2) -0.0001(17) -0.0116(16) -0.0096(15)
C13 0.0282(19) 0.035(2) 0.033(2) -0.0019(16) -0.0112(16) -0.0098(16)
O13 0.139(4) 0.091(3) 0.070(3) -0.009(2) -0.069(3) 0.041(3)
C14 0.041(2) 0.033(2) 0.040(2) 0.0021(18) -0.0192(19) -0.0107(18)
C15 0.082(4) 0.031(2) 0.046(3) -0.001(2) -0.012(3) -0.008(2)
C16 0.052(3) 0.031(2) 0.046(3) 0.0003(18) -0.012(2) -0.0133(19)
C17 0.038(2) 0.030(2) 0.048(2) 0.0004(18) -0.0091(19) -0.0123(17)
C18 0.031(2) 0.051(3) 0.046(3) 0.011(2) -0.0203(19) -0.017(2)
C19 0.0282(19) 0.038(2) 0.041(2) 0.0116(17) -0.0186(17) -0.0166(16)
C20 0.0221(18) 0.044(2) 0.041(2) -0.0010(18) -0.0090(17) -0.0090(16)
C21 0.031(2) 0.040(2) 0.038(2) -0.0021(17) -0.0167(18) -0.0139(17)
C22 0.0250(18) 0.0301(19) 0.036(2) 0.0051(16) -0.0161(16) -0.0096(15)
C23 0.0267(19) 0.0300(19) 0.032(2) 0.0076(16) -0.0133(16) -0.0141(16)
C24 0.0272(18) 0.0312(19) 0.034(2) 0.0025(16) -0.0142(16) -0.0115(15)
C25 0.032(2) 0.057(3) 0.050(3) -0.008(2) -0.020(2) -0.0077(19)
C26 0.049(3) 0.071(3) 0.048(3) -0.023(2) -0.019(2) -0.005(2)
C27 0.057(3) 0.060(3) 0.050(3) -0.010(2) -0.032(2) -0.013(2)
C28 0.042(2) 0.046(2) 0.047(3) 0.005(2) -0.027(2) -0.0204(19)
C29 0.0306(19) 0.0296(19) 0.040(2) 0.0095(16) -0.0202(17) -0.0128(16)
C30 0.036(2) 0.032(2) 0.045(3) -0.0035(18) -0.0135(19) -0.0070(17)

loop_
_atom_type_symbol
_atom_type_description
_atom_type_scat_dispersion_real
_atom_type_scat_dispersion_imag
_atom_type_scat_source
C C 0.0033 0.0016 'International Tables Vol C Tables 4.2.6.8 and 6.1.1.4'
H H 0.0000 0.0000 'International Tables Vol C Tables 4.2.6.8 and 6.1.1.4'
N N 0.0061 0.0033 'International Tables Vol C Tables 4.2.6.8 and 6.1.1.4'
O O 0.0106 0.0060 'International Tables Vol C Tables 4.2.6.8 and 6.1.1.4'
Cu Cu 0.3201 1.2651 'International Tables Vol C Tables 4.2.6.8 and 6.1.1.4'

loop_
_geom_angle_atom_site_label_1
_geom_angle_atom_site_label_2
_geom_angle_atom_site_label_3
_geom_angle
_geom_angle_site_symmetry_1
_geom_angle_site_symmetry_3
O1 Cu1 O6 176.66(11) . 1_655
O1 Cu1 N1 88.52(12) . .
O6 Cu1 N1 90.08(11) 1_655 .
O1 Cu1 N2 93.16(12) . .
O6 Cu1 N2 88.83(11) 1_655 .
N1 Cu1 N2 168.10(12) . .
O1 Cu1 O1W 88.77(12) . .
O6 Cu1 O1W 88.36(11) 1_655 .
N1 Cu1 O1W 95.83(12) . .
N2 Cu1 O1W 95.99(12) . .
C18 O1 Cu1 127.3(3) . .
C5 N1 C1 118.2(4) . .
C5 N1 Cu1 119.4(3) . .
C1 N1 Cu1 122.3(3) . .
N1 C1 C2 122.0(4) . .
C30 N2 C13 118.1(3) . .
C30 N2 Cu1 120.8(3) . .
C13 N2 Cu1 121.1(3) . .
C3 C2 C1 119.1(4) . .
C6 N3 C7 123.5(4) . .
C2 C3 C4 119.6(4) . .
C3 C4 C5 117.8(4) . .
C3 C4 C6 120.0(4) . .
C5 C4 C6 122.0(4) . .
C14 N4 C15 123.2(4) . .
N1 C5 C4 123.1(4) . .
C23 O6 Cu1 111.7(2) . 1_455
O13 C6 N3 122.7(5) . .
O13 C6 C4 120.7(4) . .
N3 C6 C4 116.6(4) . .
C8 C7 N3 114.1(5) . .
C7 C8 C9 99.0(7) . .
C7 C8 C9' 119.2(7) . .
C9 C8 C9' 28.9(5) . .
C9 C9 C8 107.5(12) 2_755 .
C9' C9' C8 82.8(19) 2_755 .
C30 C10 C11 119.4(4) . .
C10 C11 C12 119.1(4) . .
C11 C12 C13 118.3(3) . .
C11 C12 C14 119.3(4) . .
C13 C12 C14 122.3(3) . .
N2 C13 C12 122.3(4) . .
O4 C14 N4 124.0(4) . .
O4 C14 C12 118.3(4) . .
N4 C14 C12 117.6(4) . .
N4 C15 C16 111.9(4) . .
C15 C16 C17 113.0(4) . .
C17 C17 C16 113.4(4) 2_746 .
O2 C18 O1 125.0(4) . .
O2 C18 C19 119.7(4) . .
O1 C18 C19 115.2(4) . .
C20 C19 C29 119.6(3) . .
C20 C19 C18 116.5(4) . .
C29 C19 C18 123.9(3) . .
C19 C20 C21 121.1(4) . .
C22 C21 C20 121.8(4) . .
C21 C22 C24 119.3(3) . .
C21 C22 C23 117.0(3) . .
C24 C22 C23 123.7(3) . .
O5 C23 O6 121.4(3) . .
O5 C23 C22 118.8(3) . .
O6 C23 C22 119.8(3) . .
C25 C24 C22 123.5(3) . .
C25 C24 C29 117.6(3) . .
C22 C24 C29 118.8(3) . .
C26 C25 C24 121.9(4) . .
C25 C26 C27 120.0(4) . .
C28 C27 C26 120.6(4) . .
C27 C28 C29 121.8(4) . .
C28 C29 C19 122.6(3) . .
C28 C29 C24 118.1(4) . .
C19 C29 C24 119.3(3) . .
N2 C30 C10 122.8(4) . .

loop_
_geom_bond_atom_site_label_1
_geom_bond_atom_site_label_2
_geom_bond_distance
_geom_bond_site_symmetry_2
Cu1 O1 1.949(2) .
Cu1 O6 1.982(2) 1_655
Cu1 N1 2.024(3) .
Cu1 N2 2.029(3) .
Cu1 O1W 2.307(3) .
O1 C18 1.278(5) .
N1 C5 1.334(5) .
N1 C1 1.341(5) .
C1 C2 1.383(6) .
N2 C30 1.342(5) .
N2 C13 1.348(5) .
O2 C18 1.232(5) .
C2 C3 1.373(7) .
N3 C6 1.326(6) .
N3 C7 1.460(6) .
C3 C4 1.380(6) .
O4 C14 1.237(5) .
C4 C5 1.387(6) .
C4 C6 1.506(6) .
N4 C14 1.321(5) .
N4 C15 1.467(5) .
O5 C23 1.254(4) .
O6 C23 1.267(4) .
O6 Cu1 1.982(2) 1_455
C6 O13 1.223(6) .
C7 C8 1.435(9) .
C8 C9 1.552(11) .
C8 C9' 1.89(2) .
C9 C9 1.51(3) 2_755
C9' C9' 1.30(3) 2_755
C10 C30 1.368(6) .
C10 C11 1.381(6) .
C11 C12 1.385(6) .
C12 C13 1.394(5) .
C12 C14 1.507(5) .
C15 C16 1.497(6) .
C16 C17 1.521(5) .
C17 C17 1.510(8) 2_746
C18 C19 1.523(5) .
C19 C20 1.372(6) .
C19 C29 1.432(6) .
C20 C21 1.408(5) .
C21 C22 1.368(5) .
C22 C24 1.441(5) .
C22 C23 1.515(5) .
C24 C25 1.414(6) .
C24 C29 1.441(5) .
C25 C26 1.375(6) .
C26 C27 1.389(6) .
C27 C28 1.357(6) .
C28 C29 1.423(5) .
